data_1556708
loop_
_publ_author_name
'Gayfullina, R.'
'Jaaskelainen, S.'
'Koshevoy, I.O.'
'Hirva, P.'

_publ_section_title
;
 Activation of the Cyano Group at Imidazole via Copper Stimulated
 Alcoholysis
;
_journal_name_full Inorganics
_journal_page_first 87
_journal_paper_doi 10.3390/inorganics7070087
_journal_volume 7
_journal_year 2019
_chemical_formula_moiety 'C14 H16 Br4 Cu2 N8 O2'
_chemical_formula_sum 'C14 H16 Br4 Cu2 N8 O2'
_chemical_formula_weight 775.07
_space_group_crystal_system triclinic
_space_group_IT_number 2
_space_group_name_Hall '-P 1'
_space_group_name_H-M_alt 'P -1'
_atom_sites_solution_hydrogens mixed
_cell_angle_alpha 81.023(2)
_cell_angle_beta 88.684(2)
_cell_angle_gamma 84.835(2)
_cell_formula_units_Z 1
_cell_length_a 7.3978(2)
_cell_length_b 7.6151(2)
_cell_length_c 10.7043(3)
_cell_measurement_reflns_used 9887
_cell_measurement_temperature 150(2)
_cell_measurement_theta_max 36.02
_cell_measurement_theta_min 2.72
_cell_volume 593.20(3)
_computing_cell_refinement 'SAINT (Bruker AXS, 2009)'
_computing_data_collection 'APEX2 (Bruker AXS, 2010)'
_computing_data_reduction 'SAINT (Bruker AXS, 2009)'
_computing_molecular_graphics 'Diamond v.4.03 (Brandenburg, 2014)'
_computing_publication_material 'SHELXL-2014 (Sheldrick, 2014)'
_computing_structure_refinement 'SHELXL-2018/3 (Sheldrick, 2018)'
_computing_structure_solution 'SHELXS-2014 (Sheldrick, 2014)'
_diffrn_ambient_temperature 150(2)
_diffrn_detector_area_resol_mean 16
_diffrn_measured_fraction_theta_full 1.000
_diffrn_measured_fraction_theta_max 0.997
_diffrn_measurement_device '62mm x 62mm CCD camera on three-circle goniostat'
_diffrn_measurement_device_type 'Bruker SMART APEX II CCD'
_diffrn_measurement_method '\f scans and \w scans'
_diffrn_radiation_monochromator 'flat graphite crystal'
_diffrn_radiation_type MoK\a
_diffrn_radiation_wavelength 0.71073
_diffrn_reflns_av_R_equivalents 0.0703
_diffrn_reflns_av_unetI/netI 0.0461
_diffrn_reflns_Laue_measured_fraction_full 1.000
_diffrn_reflns_Laue_measured_fraction_max 0.997
_diffrn_reflns_limit_h_max 10
_diffrn_reflns_limit_h_min -10
_diffrn_reflns_limit_k_max 10
_diffrn_reflns_limit_k_min -10
_diffrn_reflns_limit_l_max 14
_diffrn_reflns_limit_l_min -14
_diffrn_reflns_number 20109
_diffrn_reflns_point_group_measured_fraction_full 1.000
_diffrn_reflns_point_group_measured_fraction_max 0.997
_diffrn_reflns_theta_full 25.242
_diffrn_reflns_theta_max 28.998
_diffrn_reflns_theta_min 1.926
_exptl_absorpt_coefficient_mu 8.556
_exptl_absorpt_correction_T_max 0.555
_exptl_absorpt_correction_T_min 0.065
_exptl_absorpt_correction_type numerical
_exptl_absorpt_process_details 'SADABS (Sheldrick, 2008)'
_exptl_crystal_colour green
_exptl_crystal_density_diffrn 2.170
_exptl_crystal_description plate
_exptl_crystal_F_000 370
_exptl_crystal_size_max 0.701
_exptl_crystal_size_mid 0.663
_exptl_crystal_size_min 0.078
_refine_diff_density_max 1.557
_refine_diff_density_min -1.102
_refine_diff_density_rms 0.214
_refine_ls_extinction_coef .
_refine_ls_extinction_method none
_refine_ls_goodness_of_fit_ref 1.079
_refine_ls_hydrogen_treatment constr
_refine_ls_matrix_type full
_refine_ls_number_parameters 136
_refine_ls_number_reflns 3143
_refine_ls_number_restraints 1
_refine_ls_restrained_S_all 1.079
_refine_ls_R_factor_all 0.0724
_refine_ls_R_factor_gt 0.0546
_refine_ls_shift/su_max 0.001
_refine_ls_shift/su_mean 0.000
_refine_ls_structure_factor_coef Fsqd
_refine_ls_weighting_details 'w=1/[\s^2^(Fo^2^)+8.1724P] where P=(Fo^2^+2Fc^2^)/3'
_refine_ls_weighting_scheme calc
_refine_ls_wR_factor_gt 0.1000
_refine_ls_wR_factor_ref 0.1068
_reflns_Friedel_coverage 0.000
_reflns_Friedel_fraction_full .
_reflns_Friedel_fraction_max .
_reflns_number_gt 2595
_reflns_number_total 3143
_reflns_threshold_expression 'I > 2\s(I)'
_cod_data_source_file 3.cif
_cod_data_source_block 3
_cod_database_code 1556708
_shelx_space_group_comment
;
The symmetry employed for this shelxl refinement is uniquely defined
by the following loop, which should always be used as a source of
symmetry information in preference to the above space-group names.
They are only intended as comments.
;
_shelx_estimated_absorpt_t_min 0.065
_shelx_estimated_absorpt_t_max 0.555

loop_
_space_group_symop_operation_xyz
'x, y, z'
'-x, -y, -z'

loop_
_atom_site_label
_atom_site_type_symbol
_atom_site_fract_x
_atom_site_fract_y
_atom_site_fract_z
_atom_site_U_iso_or_equiv
_atom_site_adp_type
_atom_site_occupancy
_atom_site_site_symmetry_order
_atom_site_calc_flag
_atom_site_refinement_flags_posn
_atom_site_refinement_flags_adp
_atom_site_refinement_flags_occupancy
_atom_site_disorder_assembly
_atom_site_disorder_group
C1 C 0.2644(8) 0.5369(8) 0.3084(6) 0.0209(13) Uani 1 1 d . . . . .
H106 H 0.146387 0.547358 0.344859 0.025 Uiso 1 1 calc R U . . .
C2 C 0.1951(10) 0.7556(10) 0.1106(7) 0.0299(16) Uani 1 1 d . . . . .
H10D H 0.264255 0.801005 0.035108 0.045 Uiso 1 1 calc R U . . .
H10E H 0.092077 0.696843 0.085704 0.045 Uiso 1 1 calc R U . . .
H10F H 0.150395 0.854952 0.154409 0.045 Uiso 1 1 calc R U . . .
C3 C 0.4948(8) 0.5801(8) 0.1784(6) 0.0181(12) Uani 1 1 d . . . . .
C4 C 0.5969(9) 0.6546(10) 0.0719(7) 0.0282(15) Uani 1 1 d . . . . .
C5 C 0.5477(7) 0.4564(7) 0.2810(5) 0.0136(11) Uani 1 1 d . . . . .
C6 C 0.7128(7) 0.3425(8) 0.3165(6) 0.0162(11) Uani 1 1 d . . . . .
C7 C 0.9980(8) 0.2179(9) 0.2536(7) 0.0245(14) Uani 1 1 d . . . . .
H10A H 1.086687 0.236683 0.184431 0.037 Uiso 1 1 calc R U . . .
H10B H 1.054887 0.228214 0.333559 0.037 Uiso 1 1 calc R U . . .
H10C H 0.955718 0.098641 0.258553 0.037 Uiso 1 1 calc R U . . .
N1 N 0.4030(6) 0.4328(7) 0.3611(5) 0.0163(10) Uani 1 1 d . . . . .
N2 N 0.7070(7) 0.2446(7) 0.4234(5) 0.0188(11) Uani 1 1 d D . . . .
H1N2 H 0.809702 0.161749 0.442173 0.023 Uiso 1 1 d DR U . . .
N3 N 0.3131(7) 0.6265(7) 0.1956(5) 0.0197(11) Uani 1 1 d . . . . .
N4 N 0.6817(11) 0.7118(11) -0.0120(7) 0.053(2) Uani 1 1 d . . . . .
Cu1 Cu 0.45936(9) 0.23072(9) 0.50411(7) 0.01537(17) Uani 1 1 d . . . . .
Br1 Br 0.58282(8) 0.01924(8) 0.67497(6) 0.01793(14) Uani 1 1 d . . . . .
Br2 Br 0.15865(8) 0.24969(8) 0.58997(6) 0.02091(15) Uani 1 1 d . . . . .
O1 O 0.8447(6) 0.3515(6) 0.2300(4) 0.0213(9) Uani 1 1 d . . . . .

loop_
_atom_site_aniso_label
_atom_site_aniso_U_11
_atom_site_aniso_U_22
_atom_site_aniso_U_33
_atom_site_aniso_U_23
_atom_site_aniso_U_13
_atom_site_aniso_U_12
C1 0.014(3) 0.020(3) 0.029(4) -0.006(3) -0.001(2) 0.001(2)
C2 0.028(4) 0.034(4) 0.024(4) -0.001(3) -0.007(3) 0.011(3)
C3 0.018(3) 0.022(3) 0.016(3) -0.007(2) 0.001(2) 0.000(2)
C4 0.025(3) 0.036(4) 0.022(4) -0.001(3) -0.003(3) 0.002(3)
C5 0.015(3) 0.015(3) 0.011(3) -0.004(2) 0.003(2) -0.001(2)
C6 0.012(3) 0.020(3) 0.019(3) -0.007(2) 0.002(2) -0.004(2)
C7 0.016(3) 0.029(3) 0.027(4) -0.003(3) 0.005(3) 0.005(2)
N1 0.014(2) 0.017(2) 0.018(3) -0.002(2) 0.0012(19) -0.0004(18)
N2 0.015(2) 0.019(3) 0.021(3) -0.001(2) -0.001(2) 0.0014(19)
N3 0.017(2) 0.020(3) 0.021(3) -0.003(2) -0.006(2) 0.005(2)
N4 0.048(4) 0.068(5) 0.032(4) 0.012(4) 0.013(3) 0.007(4)
Cu1 0.0128(3) 0.0143(3) 0.0180(4) -0.0001(3) 0.0009(3) -0.0002(3)
Br1 0.0185(3) 0.0173(3) 0.0176(3) -0.0025(2) -0.0041(2) 0.0013(2)
Br2 0.0136(3) 0.0227(3) 0.0252(3) -0.0027(2) 0.0038(2) 0.0027(2)
O1 0.014(2) 0.025(2) 0.024(2) -0.0034(19) 0.0042(17) 0.0020(17)

loop_
_atom_type_symbol
_atom_type_description
_atom_type_scat_dispersion_real
_atom_type_scat_dispersion_imag
_atom_type_scat_source
C C 0.0033 0.0016 'International Tables Vol C Tables 4.2.6.8 and 6.1.1.4'
H H 0.0000 0.0000 'International Tables Vol C Tables 4.2.6.8 and 6.1.1.4'
N N 0.0061 0.0033 'International Tables Vol C Tables 4.2.6.8 and 6.1.1.4'
Cu Cu 0.3201 1.2651 'International Tables Vol C Tables 4.2.6.8 and 6.1.1.4'
Br Br -0.2901 2.4595 'International Tables Vol C Tables 4.2.6.8 and 6.1.1.4'
O O 0.0106 0.0060 'International Tables Vol C Tables 4.2.6.8 and 6.1.1.4'

loop_
_geom_angle_atom_site_label_1
_geom_angle_atom_site_label_2
_geom_angle_atom_site_label_3
_geom_angle
_geom_angle_site_symmetry_1
_geom_angle_site_symmetry_3
N1 C1 N3 110.7(5) . .
N1 C1 H106 124.6 . .
N3 C1 H106 124.6 . .
N3 C2 H10D 109.5 . .
N3 C2 H10E 109.5 . .
H10D C2 H10E 109.5 . .
N3 C2 H10F 109.5 . .
H10D C2 H10F 109.5 . .
H10E C2 H10F 109.5 . .
C5 C3 N3 106.3(5) . .
C5 C3 C4 130.3(6) . .
N3 C3 C4 123.4(6) . .
N4 C4 C3 178.5(8) . .
N1 C5 C3 108.7(5) . .
N1 C5 C6 116.1(5) . .
C3 C5 C6 135.0(5) . .
N2 C6 O1 129.6(6) . .
N2 C6 C5 115.1(5) . .
O1 C6 C5 115.2(5) . .
O1 C7 H10A 109.5 . .
O1 C7 H10B 109.5 . .
H10A C7 H10B 109.5 . .
O1 C7 H10C 109.5 . .
H10A C7 H10C 109.5 . .
H10B C7 H10C 109.5 . .
C1 N1 C5 107.0(5) . .
C1 N1 Cu1 140.7(4) . .
C5 N1 Cu1 111.5(4) . .
C6 N2 Cu1 115.6(4) . .
C6 N2 H1N2 114.8 . .
Cu1 N2 H1N2 126.6 . .
C1 N3 C3 107.1(5) . .
C1 N3 C2 126.1(5) . .
C3 N3 C2 126.8(6) . .
N2 Cu1 N1 80.3(2) . .
N2 Cu1 Br1 90.34(15) . .
N1 Cu1 Br1 168.24(14) . .
N2 Cu1 Br2 173.40(15) . .
N1 Cu1 Br2 93.75(14) . .
Br1 Cu1 Br2 95.18(3) . .
C6 O1 C7 116.2(5) . .

loop_
_geom_bond_atom_site_label_1
_geom_bond_atom_site_label_2
_geom_bond_distance
_geom_bond_site_symmetry_2
C1 N1 1.319(8) .
C1 N3 1.349(8) .
C1 H106 0.9500 .
C2 N3 1.469(8) .
C2 H10D 0.9800 .
C2 H10E 0.9800 .
C2 H10F 0.9800 .
C3 C5 1.370(8) .
C3 N3 1.374(8) .
C3 C4 1.424(9) .
C4 N4 1.137(10) .
C5 N1 1.363(7) .
C5 C6 1.455(8) .
C6 N2 1.266(8) .
C6 O1 1.328(7) .
C7 O1 1.452(7) .
C7 H10A 0.9800 .
C7 H10B 0.9800 .
C7 H10C 0.9800 .
N1 Cu1 2.016(5) .
N2 Cu1 2.012(5) .
N2 H1N2 0.9472 .
Cu1 Br1 2.3802(9) .
Cu1 Br2 2.3883(9) .
